data_4026338
loop_
_publ_author_name
'Bin Hu'
'Shu-Jun Fu'
'Feng Xu'
'Tao Tao'
'Hao-Yu Zhu'
'Kou-Sen Cao'
'Wei Huang'
'Xiao-Zeng You'

_publ_section_title
;
 Linear Heterocyclic Aromatic Fluorescence Compounds Having Various
 Donor-Acceptor Spacers Prepared by the Combination of Carbon-Carbon Bond
 and Carbon-Nitrogen Bond Cross-Coupling Reactions
;
_journal_name_full 'Journal of Organic Chemistry'
_journal_page_first 4444
_journal_page_last 4456
_journal_paper_doi 10.1021/jo200065d
_journal_volume 76
_journal_year 2011
_chemical_formula_moiety 'C22 H14 Br2 N2 S2, C H Cl3'
_chemical_formula_sum 'C23 H15 Br2 Cl3 N2 S2'
_chemical_formula_weight 649.66
_chemical_name_systematic
; 
 ? 
;
_space_group_IT_number 2
_symmetry_cell_setting triclinic
_symmetry_space_group_name_Hall '-P 1'
_symmetry_space_group_name_H-M 'P -1'
_atom_sites_solution_hydrogens geom
_atom_sites_solution_primary direct
_atom_sites_solution_secondary difmap
_audit_creation_method SHELXL-97
_cell_angle_alpha 94.525(2)
_cell_angle_beta 99.4890(10)
_cell_angle_gamma 103.592(2)
_cell_formula_units_Z 2
_cell_length_a 8.0338(14)
_cell_length_b 10.9500(19)
_cell_length_c 14.898(3)
_cell_measurement_reflns_used 1882
_cell_measurement_temperature 291(2)
_cell_measurement_theta_max 24.937
_cell_measurement_theta_min 2.238
_cell_volume 1246.9(4)
_computing_cell_refinement SMART
_computing_data_collection 'SMART (BRUKER 2000)'
_computing_data_reduction 'SAINT (BRUKER 2000)'
_computing_molecular_graphics SHELXTL
_computing_publication_material SHELXTL
_computing_structure_refinement SHELXTL
_computing_structure_solution 'SHELXTL (BRUKER 2000)'
_diffrn_ambient_temperature 291(2)
_diffrn_measured_fraction_theta_full 0.985
_diffrn_measured_fraction_theta_max 0.985
_diffrn_measurement_device_type 'Bruker CCD area detector'
_diffrn_measurement_method 'phi and omega scans'
_diffrn_radiation_monochromator graphite
_diffrn_radiation_source 'fine-focus sealed tube'
_diffrn_radiation_type MoK\a
_diffrn_radiation_wavelength 0.71073
_diffrn_reflns_av_R_equivalents 0.0871
_diffrn_reflns_av_sigmaI/netI 0.0837
_diffrn_reflns_limit_h_max 8
_diffrn_reflns_limit_h_min -9
_diffrn_reflns_limit_k_max 12
_diffrn_reflns_limit_k_min -13
_diffrn_reflns_limit_l_max 16
_diffrn_reflns_limit_l_min -17
_diffrn_reflns_number 6332
_diffrn_reflns_theta_full 25.00
_diffrn_reflns_theta_max 25.00
_diffrn_reflns_theta_min 1.93
_diffrn_standards_decay_% 0
_diffrn_standards_interval_count 0
_diffrn_standards_interval_time 0
_exptl_absorpt_coefficient_mu 3.755
_exptl_absorpt_correction_T_max 0.7052
_exptl_absorpt_correction_T_min 0.6614
_exptl_absorpt_correction_type multi-scan
_exptl_absorpt_process_details 'SADABS, Bruker(2000)'
_exptl_crystal_colour yellow
_exptl_crystal_density_diffrn 1.730
_exptl_crystal_description block
_exptl_crystal_F_000 640
_exptl_crystal_size_max 0.12
_exptl_crystal_size_mid 0.12
_exptl_crystal_size_min 0.10
_refine_diff_density_max 0.747
_refine_diff_density_min -0.504
_refine_diff_density_rms 0.095
_refine_ls_extinction_method none
_refine_ls_goodness_of_fit_ref 0.927
_refine_ls_hydrogen_treatment constr
_refine_ls_matrix_type full
_refine_ls_number_parameters 291
_refine_ls_number_reflns 4338
_refine_ls_number_restraints 0
_refine_ls_restrained_S_all 0.927
_refine_ls_R_factor_all 0.0854
_refine_ls_R_factor_gt 0.0526
_refine_ls_shift/su_max 0.000
_refine_ls_shift/su_mean 0.000
_refine_ls_structure_factor_coef Fsqd
_refine_ls_weighting_details 'calc w=1/[\s^2^(Fo^2^)+(0.0750P)^2^] where P=(Fo^2^+2Fc^2^)/3'
_refine_ls_weighting_scheme calc
_refine_ls_wR_factor_gt 0.1380
_refine_ls_wR_factor_ref 0.1484
_reflns_number_gt 2535
_reflns_number_total 4338
_reflns_threshold_expression >2sigma(I)
_cod_data_source_file jo200065d_si_002_03.cif
_cod_data_source_block 3
_cod_original_cell_volume 1247.0(4)
_cod_original_sg_symbol_H-M 'P -1 '
_cod_database_code 4026338

loop_
_symmetry_equiv_pos_as_xyz
'x, y, z'
'-x, -y, -z'

loop_
_atom_site_label
_atom_site_type_symbol
_atom_site_fract_x
_atom_site_fract_y
_atom_site_fract_z
_atom_site_U_iso_or_equiv
_atom_site_adp_type
_atom_site_occupancy
_atom_site_symmetry_multiplicity
_atom_site_calc_flag
_atom_site_refinement_flags
Br1 Br 0.68480(8) 0.74023(7) 0.58538(4) 0.0761(3) Uani 1 1 d .
Br2 Br 0.82882(8) 0.28158(6) -0.58992(4) 0.0742(2) Uani 1 1 d .
C1 C 0.7091(7) 0.6916(5) 0.1348(3) 0.0505(12) Uani 1 1 d .
H1 H 0.6765 0.7675 0.1406 0.061 Uiso 1 1 calc R
C2 C 0.7580(6) 0.6414(5) 0.2161(3) 0.0458(12) Uani 1 1 d .
C3 C 0.7999(6) 0.5274(4) 0.2065(3) 0.0440(12) Uani 1 1 d .
H3 H 0.8309 0.4893 0.2582 0.053 Uiso 1 1 calc R
C4 C 0.7959(6) 0.4681(4) 0.1190(3) 0.0428(11) Uani 1 1 d .
C5 C 0.8436(6) 0.3498(4) 0.1062(3) 0.0455(12) Uani 1 1 d .
H5 H 0.8780 0.3111 0.1570 0.055 Uiso 1 1 calc R
C6 C 0.8389(6) 0.2951(4) 0.0221(3) 0.0490(12) Uani 1 1 d .
H6 H 0.8680 0.2179 0.0154 0.059 Uiso 1 1 calc R
C7 C 0.7902(6) 0.3524(4) -0.0579(3) 0.0390(11) Uani 1 1 d .
C8 C 0.7867(6) 0.2971(4) -0.1457(3) 0.0439(11) Uani 1 1 d .
H8 H 0.8158 0.2201 -0.1535 0.053 Uiso 1 1 calc R
C9 C 0.7408(6) 0.3546(4) -0.2206(3) 0.0422(11) Uani 1 1 d .
C10 C 0.7025(6) 0.4734(4) -0.2036(3) 0.0457(12) Uani 1 1 d .
H10 H 0.6726 0.5144 -0.2539 0.055 Uiso 1 1 calc R
C11 C 0.7472(6) 0.4693(4) -0.0483(3) 0.0373(10) Uani 1 1 d .
C12 C 0.7499(6) 0.5279(4) 0.0423(3) 0.0392(11) Uani 1 1 d .
C13 C 0.7612(6) 0.7062(5) 0.3068(3) 0.0451(12) Uani 1 1 d .
C14 C 0.8220(6) 0.8325(5) 0.3397(4) 0.0536(13) Uani 1 1 d .
C15 C 0.8040(7) 0.8552(6) 0.4328(4) 0.0578(14) Uani 1 1 d .
H15 H 0.8380 0.9353 0.4661 0.069 Uiso 1 1 calc R
C16 C 0.7337(7) 0.7505(6) 0.4677(3) 0.0568(14) Uani 1 1 d .
C17 C 0.9043(8) 0.9341(5) 0.2893(4) 0.0749(17) Uani 1 1 d .
H17A H 0.9595 0.8993 0.2447 0.112 Uiso 1 1 calc R
H17B H 0.9899 0.9980 0.3317 0.112 Uiso 1 1 calc R
H17C H 0.8167 0.9711 0.2589 0.112 Uiso 1 1 calc R
C18 C 0.7347(6) 0.2984(4) -0.3152(3) 0.0418(11) Uani 1 1 d .
C19 C 0.6730(6) 0.1738(4) -0.3515(3) 0.0438(11) Uani 1 1 d .
C20 C 0.6963(6) 0.1573(5) -0.4436(3) 0.0501(13) Uani 1 1 d .
H20 H 0.6625 0.0790 -0.4795 0.060 Uiso 1 1 calc R
C21 C 0.7706(7) 0.2635(5) -0.4738(3) 0.0508(13) Uani 1 1 d .
C22 C 0.5879(7) 0.0686(5) -0.3061(4) 0.0614(15) Uani 1 1 d .
H22A H 0.6739 0.0294 -0.2767 0.092 Uiso 1 1 calc R
H22B H 0.5034 0.0074 -0.3508 0.092 Uiso 1 1 calc R
H22C H 0.5308 0.1003 -0.2610 0.092 Uiso 1 1 calc R
C23 C 0.6794(8) 0.8150(5) 0.8882(3) 0.0669(16) Uani 1 1 d .
H23 H 0.6876 0.7404 0.9193 0.080 Uiso 1 1 calc R
Cl1 Cl 0.6236(4) 0.9226(2) 0.95970(17) 0.1475(10) Uani 1 1 d .
Cl2 Cl 0.5171(2) 0.76875(17) 0.78702(11) 0.0929(6) Uani 1 1 d .
Cl3 Cl 0.8754(2) 0.8772(2) 0.85523(17) 0.1284(9) Uani 1 1 d .
N1 N 0.7053(5) 0.6410(4) 0.0515(3) 0.0471(10) Uani 1 1 d .
N2 N 0.7064(5) 0.5295(3) -0.1217(3) 0.0448(10) Uani 1 1 d .
S1 S 0.68434(17) 0.61848(13) 0.38984(8) 0.0536(4) Uani 1 1 d .
S2 S 0.81688(17) 0.39261(12) -0.39342(8) 0.0527(3) Uani 1 1 d .

loop_
_atom_site_aniso_label
_atom_site_aniso_U_11
_atom_site_aniso_U_22
_atom_site_aniso_U_33
_atom_site_aniso_U_23
_atom_site_aniso_U_13
_atom_site_aniso_U_12
Br1 0.0797(5) 0.1160(6) 0.0427(3) 0.0054(3) 0.0176(3) 0.0418(4)
Br2 0.0804(5) 0.1051(5) 0.0442(3) 0.0136(3) 0.0184(3) 0.0317(4)
C1 0.064(3) 0.048(3) 0.043(3) 0.005(2) 0.009(3) 0.021(3)
C2 0.041(3) 0.056(3) 0.038(3) 0.005(2) 0.004(2) 0.010(2)
C3 0.048(3) 0.051(3) 0.032(3) 0.008(2) 0.000(2) 0.013(2)
C4 0.036(3) 0.052(3) 0.039(3) 0.011(2) 0.007(2) 0.007(2)
C5 0.054(3) 0.048(3) 0.037(3) 0.009(2) 0.004(2) 0.021(2)
C6 0.059(3) 0.045(3) 0.045(3) 0.010(2) 0.000(2) 0.022(2)
C7 0.038(3) 0.042(3) 0.037(3) 0.006(2) 0.006(2) 0.010(2)
C8 0.046(3) 0.045(3) 0.041(3) 0.003(2) 0.002(2) 0.017(2)
C9 0.039(3) 0.047(3) 0.038(3) 0.004(2) 0.004(2) 0.008(2)
C10 0.049(3) 0.047(3) 0.039(3) 0.004(2) 0.001(2) 0.013(2)
C11 0.037(3) 0.042(3) 0.032(3) 0.004(2) 0.003(2) 0.010(2)
C12 0.034(3) 0.040(3) 0.039(3) 0.005(2) 0.001(2) 0.005(2)
C13 0.045(3) 0.052(3) 0.038(3) 0.001(2) 0.004(2) 0.016(2)
C14 0.047(3) 0.061(4) 0.051(3) 0.000(3) 0.010(3) 0.012(3)
C15 0.051(3) 0.070(4) 0.048(3) -0.012(3) 0.002(3) 0.019(3)
C16 0.047(3) 0.083(4) 0.040(3) 0.000(3) 0.003(2) 0.020(3)
C17 0.078(4) 0.067(4) 0.073(4) 0.002(3) 0.023(3) 0.001(3)
C18 0.043(3) 0.048(3) 0.037(3) 0.007(2) 0.004(2) 0.019(2)
C19 0.046(3) 0.045(3) 0.042(3) 0.002(2) 0.006(2) 0.017(2)
C20 0.053(3) 0.052(3) 0.043(3) -0.002(2) 0.000(2) 0.017(3)
C21 0.054(3) 0.066(4) 0.035(3) 0.004(2) 0.007(2) 0.022(3)
C22 0.072(4) 0.049(3) 0.057(3) 0.004(3) 0.000(3) 0.012(3)
C23 0.103(5) 0.049(3) 0.053(3) 0.017(3) 0.017(3) 0.021(3)
Cl1 0.222(3) 0.1021(16) 0.1324(19) -0.0201(14) 0.0522(19) 0.0659(18)
Cl2 0.0926(13) 0.1003(13) 0.0797(11) 0.0333(10) 0.0092(9) 0.0101(10)
Cl3 0.0731(12) 0.1521(18) 0.182(2) 0.1017(17) 0.0300(13) 0.0406(12)
N1 0.057(3) 0.046(2) 0.040(2) 0.0070(19) 0.005(2) 0.018(2)
N2 0.055(3) 0.040(2) 0.037(2) 0.0049(18) 0.0026(19) 0.0119(19)
S1 0.0570(9) 0.0640(9) 0.0401(7) 0.0057(6) 0.0098(6) 0.0160(7)
S2 0.0577(9) 0.0542(8) 0.0433(7) 0.0064(6) 0.0084(6) 0.0091(6)

loop_
_atom_type_symbol
_atom_type_description
_atom_type_scat_dispersion_real
_atom_type_scat_dispersion_imag
_atom_type_scat_source
C C 0.0033 0.0016 'International Tables Vol C Tables 4.2.6.8 and 6.1.1.4'
H H 0.0000 0.0000 'International Tables Vol C Tables 4.2.6.8 and 6.1.1.4'
N N 0.0061 0.0033 'International Tables Vol C Tables 4.2.6.8 and 6.1.1.4'
S S 0.1246 0.1234 'International Tables Vol C Tables 4.2.6.8 and 6.1.1.4'
Br Br -0.2901 2.4595 'International Tables Vol C Tables 4.2.6.8 and 6.1.1.4'
Cl Cl 0.1484 0.1585 'International Tables Vol C Tables 4.2.6.8 and 6.1.1.4'

loop_
_geom_angle_atom_site_label_1
_geom_angle_atom_site_label_2
_geom_angle_atom_site_label_3
_geom_angle
N1 C1 C2 125.8(5)
N1 C1 H1 117.1
C2 C1 H1 117.1
C3 C2 C1 116.6(4)
C3 C2 C13 121.5(4)
C1 C2 C13 121.9(4)
C2 C3 C4 120.1(4)
C2 C3 H3 120.0
C4 C3 H3 120.0
C12 C4 C3 118.9(4)
C12 C4 C5 119.3(4)
C3 C4 C5 121.8(4)
C6 C5 C4 120.7(4)
C6 C5 H5 119.6
C4 C5 H5 119.6
C5 C6 C7 121.5(4)
C5 C6 H6 119.2
C7 C6 H6 119.2
C8 C7 C11 118.3(4)
C8 C7 C6 122.1(4)
C11 C7 C6 119.6(4)
C9 C8 C7 120.7(4)
C9 C8 H8 119.7
C7 C8 H8 119.7
C8 C9 C10 116.7(4)
C8 C9 C18 122.3(4)
C10 C9 C18 121.1(4)
N2 C10 C9 124.5(4)
N2 C10 H10 117.7
C9 C10 H10 117.7
N2 C11 C7 121.8(4)
N2 C11 C12 119.2(4)
C7 C11 C12 119.0(4)
N1 C12 C4 121.2(4)
N1 C12 C11 119.0(4)
C4 C12 C11 119.8(4)
C14 C13 C2 129.4(5)
C14 C13 S1 111.2(4)
C2 C13 S1 119.4(4)
C13 C14 C15 111.3(5)
C13 C14 C17 126.1(5)
C15 C14 C17 122.6(5)
C16 C15 C14 113.7(5)
C16 C15 H15 123.1
C14 C15 H15 123.1
C15 C16 S1 112.2(4)
C15 C16 Br1 127.0(4)
S1 C16 Br1 120.8(3)
C14 C17 H17A 109.5
C14 C17 H17B 109.5
H17A C17 H17B 109.5
C14 C17 H17C 109.5
H17A C17 H17C 109.5
H17B C17 H17C 109.5
C19 C18 C9 127.7(4)
C19 C18 S2 112.2(4)
C9 C18 S2 120.1(3)
C18 C19 C20 110.6(4)
C18 C19 C22 127.0(5)
C20 C19 C22 122.4(4)
C21 C20 C19 113.9(4)
C21 C20 H20 123.1
C19 C20 H20 123.1
C20 C21 S2 112.9(4)
C20 C21 Br2 127.1(4)
S2 C21 Br2 120.0(3)
C19 C22 H22A 109.5
C19 C22 H22B 109.5
H22A C22 H22B 109.5
C19 C22 H22C 109.5
H22A C22 H22C 109.5
H22B C22 H22C 109.5
Cl1 C23 Cl3 112.1(3)
Cl1 C23 Cl2 109.4(3)
Cl3 C23 Cl2 107.3(3)
Cl1 C23 H23 109.3
Cl3 C23 H23 109.3
Cl2 C23 H23 109.3
C1 N1 C12 117.5(4)
C10 N2 C11 118.0(4)
C16 S1 C13 91.6(3)
C21 S2 C18 90.5(2)

loop_
_geom_bond_atom_site_label_1
_geom_bond_atom_site_label_2
_geom_bond_distance
Br1 C16 1.866(5)
Br2 C21 1.879(5)
C1 N1 1.311(6)
C1 C2 1.404(6)
C1 H1 0.9300
C2 C3 1.370(7)
C2 C13 1.470(6)
C3 C4 1.402(6)
C3 H3 0.9300
C4 C12 1.402(6)
C4 C5 1.442(7)
C5 C6 1.336(6)
C5 H5 0.9300
C6 C7 1.430(6)
C6 H6 0.9300
C7 C8 1.391(6)
C7 C11 1.406(6)
C8 C9 1.365(6)
C8 H8 0.9300
C9 C10 1.419(7)
C9 C18 1.481(6)
C10 N2 1.315(5)
C10 H10 0.9300
C11 N2 1.354(5)
C11 C12 1.443(7)
C12 N1 1.370(6)
C13 C14 1.374(7)
C13 S1 1.731(5)
C14 C15 1.426(7)
C14 C17 1.479(8)
C15 C16 1.338(7)
C15 H15 0.9300
C16 S1 1.705(5)
C17 H17A 0.9600
C17 H17B 0.9600
C17 H17C 0.9600
C18 C19 1.370(7)
C18 S2 1.727(5)
C19 C20 1.419(7)
C19 C22 1.468(7)
C20 C21 1.325(7)
C20 H20 0.9300
C21 S2 1.706(5)
C22 H22A 0.9600
C22 H22B 0.9600
C22 H22C 0.9600
C23 Cl1 1.712(6)
C23 Cl3 1.729(6)
C23 Cl2 1.775(6)
C23 H23 0.9800

loop_
_cod_related_entry_id
_cod_related_entry_database
_cod_related_entry_code
1 ChemSpider 30659379
